data_7063457
loop_
_publ_author_name
'Schwitalla, Kevin'
'Clau\&sen, Marie'
'Schmidtmann, Marc'
'Beckhaus, R\"udiger'

_publ_section_title
;
 Syntheses and coordination chemistry of thiosemicarbazone-based titanium
 complexes
;
_journal_issue 42
_journal_name_full 'New Journal of Chemistry'
_journal_page_first 18066
_journal_page_last 18074
_journal_paper_doi 10.1039/D4NJ04061A
_journal_volume 48
_journal_year 2024
_chemical_formula_structural '[Ti2(C5H5)2(C9H10N3OS)2] [CF3SO3]2 *3C4H8O'
_chemical_formula_sum 'C42 H54 F6 N6 O11 S4 Ti2'
_chemical_formula_weight 1156.95
_space_group_crystal_system monoclinic
_space_group_IT_number 15
_space_group_name_Hall '-C 2yc'
_space_group_name_H-M_alt 'C 1 2/c 1'
_atom_sites_solution_hydrogens difmap
_atom_sites_solution_primary direct
_atom_sites_solution_secondary difmap
_audit_creation_method SHELXL-2019/3
_audit_update_record
;
2024-08-15 deposited with the CCDC.	2024-09-27 downloaded from the CCDC.
;
_cell_angle_alpha 90
_cell_angle_beta 105.069(2)
_cell_angle_gamma 90
_cell_formula_units_Z 4
_cell_length_a 13.7863(7)
_cell_length_b 22.5048(13)
_cell_length_c 17.5439(10)
_cell_measurement_reflns_used 9663
_cell_measurement_temperature 100(2)
_cell_measurement_theta_max 30.05
_cell_measurement_theta_min 2.36
_cell_volume 5256.0(5)
_computing_cell_refinement 'Bruker SAINT V8.40B'
_computing_data_collection 'Bruker APEX3'
_computing_data_reduction 'Bruker SAINT V8.40B'
_computing_structure_refinement 'SHELXL-2019/2 (Sheldrick, 2019)'
_computing_structure_solution 'SHELXS-2013/1 (Sheldrick, 2013)'
_diffrn_ambient_temperature 100(2)
_diffrn_measured_fraction_theta_full 1.000
_diffrn_measured_fraction_theta_max 1.000
_diffrn_measurement_device_type 'Bruker Photon III CPAD'
_diffrn_measurement_method '\f and \w scans'
_diffrn_radiation_type MoK\a
_diffrn_radiation_wavelength 0.71073
_diffrn_reflns_av_R_equivalents 0.0504
_diffrn_reflns_av_unetI/netI 0.0241
_diffrn_reflns_Laue_measured_fraction_full 1.000
_diffrn_reflns_Laue_measured_fraction_max 1.000
_diffrn_reflns_limit_h_max 19
_diffrn_reflns_limit_h_min -17
_diffrn_reflns_limit_k_max 31
_diffrn_reflns_limit_k_min -31
_diffrn_reflns_limit_l_max 24
_diffrn_reflns_limit_l_min -24
_diffrn_reflns_number 95632
_diffrn_reflns_point_group_measured_fraction_full 1.000
_diffrn_reflns_point_group_measured_fraction_max 1.000
_diffrn_reflns_theta_full 25.242
_diffrn_reflns_theta_max 30.033
_diffrn_reflns_theta_min 1.777
_diffrn_source 'I\mS microfocus'
_exptl_absorpt_coefficient_mu 0.544
_exptl_absorpt_correction_T_max 1.0000
_exptl_absorpt_correction_T_min 0.9135
_exptl_absorpt_correction_type multi-scan
_exptl_absorpt_process_details 'SADABS-2016/2 (Sheldrick)'
_exptl_crystal_colour 'yellow green orange'
_exptl_crystal_density_diffrn 1.462
_exptl_crystal_description block
_exptl_crystal_F_000 2392
_exptl_crystal_size_max 0.120
_exptl_crystal_size_mid 0.100
_exptl_crystal_size_min 0.040
_refine_diff_density_max 1.629
_refine_diff_density_min -0.638
_refine_diff_density_rms 0.083
_refine_ls_extinction_method none
_refine_ls_goodness_of_fit_ref 1.113
_refine_ls_hydrogen_treatment mixed
_refine_ls_matrix_type full
_refine_ls_number_parameters 331
_refine_ls_number_reflns 7702
_refine_ls_number_restraints 30
_refine_ls_restrained_S_all 1.116
_refine_ls_R_factor_all 0.0634
_refine_ls_R_factor_gt 0.0556
_refine_ls_shift/su_max 0.000
_refine_ls_shift/su_mean 0.000
_refine_ls_structure_factor_coef Fsqd
_refine_ls_weighting_details 'w=1/[\s^2^(Fo^2^)+(0.0600P)^2^+13.5000P] where P=(Fo^2^+2Fc^2^)/3'
_refine_ls_weighting_scheme calc
_refine_ls_wR_factor_gt 0.1387
_refine_ls_wR_factor_ref 0.1434
_reflns_Friedel_coverage 0.000
_reflns_number_gt 6819
_reflns_number_total 7702
_reflns_threshold_expression 'I > 2\s(I)'
_cod_data_source_file d4nj04061a2.cif
_cod_data_source_block Ti3d
_cod_depositor_comments 'Adding full bibliography for 7063456--7063460.cif.'
_cod_original_sg_symbol_H-M 'C 2/c'
_cod_database_code 7063457
_shelx_shelxl_version_number 2019/3
_shelx_space_group_comment
;
The symmetry employed for this shelxl refinement is uniquely defined
by the following loop, which should always be used as a source of
symmetry information in preference to the above space-group names.
They are only intended as comments.
;
_shelx_estimated_absorpt_t_min 0.938
_shelx_estimated_absorpt_t_max 0.979

loop_
_space_group_symop_operation_xyz
'x, y, z'
'-x, y, -z+1/2'
'x+1/2, y+1/2, z'
'-x+1/2, y+1/2, -z+1/2'
'-x, -y, -z'
'x, -y, z-1/2'
'-x+1/2, -y+1/2, -z'
'x+1/2, -y+1/2, z-1/2'

loop_
_atom_site_label
_atom_site_type_symbol
_atom_site_fract_x
_atom_site_fract_y
_atom_site_fract_z
_atom_site_U_iso_or_equiv
_atom_site_adp_type
_atom_site_occupancy
_atom_site_site_symmetry_order
_atom_site_calc_flag
_atom_site_refinement_flags_posn
_atom_site_refinement_flags_adp
_atom_site_refinement_flags_occupancy
_atom_site_disorder_assembly
_atom_site_disorder_group
Ti1 Ti 0.49451(3) 0.10819(2) 0.33992(2) 0.01837(9) Uani 1 1 d . . . . .
S1 S 0.60958(4) 0.18019(3) 0.42497(4) 0.03889(18) Uani 1 1 d . . . . .
O1 O 0.40305(10) 0.11062(6) 0.22741(8) 0.0186(3) Uani 1 1 d . . . . .
N1 N 0.39391(13) 0.17956(8) 0.35468(10) 0.0217(3) Uani 1 1 d . . . . .
N2 N 0.42570(15) 0.22028(9) 0.41430(12) 0.0281(4) Uani 1 1 d . . . . .
H2 H 0.387(3) 0.2427(15) 0.421(2) 0.039(9) Uiso 1 1 d . . . . .
N3 N 0.54710(16) 0.25945(11) 0.51444(15) 0.0372(5) Uani 1 1 d . . . . .
H3 H 0.508(3) 0.2774(17) 0.523(2) 0.048(10) Uiso 1 1 d . . . . .
C1 C 0.42872(18) 0.01008(10) 0.34019(14) 0.0284(4) Uani 1 1 d . . . . .
H1 H 0.392192 -0.008794 0.293009 0.034 Uiso 1 1 calc R U . . .
C2 C 0.38796(17) 0.04667(11) 0.38937(14) 0.0278(4) Uani 1 1 d . . . . .
H2A H 0.319014 0.056493 0.381319 0.033 Uiso 1 1 calc R U . . .
C3 C 0.46728(18) 0.06607(11) 0.45246(13) 0.0294(5) Uani 1 1 d . . . . .
H3A H 0.461423 0.091625 0.494139 0.035 Uiso 1 1 calc R U . . .
C4 C 0.55767(18) 0.04065(12) 0.44272(14) 0.0312(5) Uani 1 1 d . . . . .
H4 H 0.622901 0.045857 0.476969 0.037 Uiso 1 1 calc R U . . .
C5 C 0.53333(18) 0.00650(10) 0.37349(15) 0.0295(5) Uani 1 1 d . . . . .
H5 H 0.579467 -0.015338 0.352558 0.035 Uiso 1 1 calc R U . . .
C6 C 0.30097(15) 0.11011(9) 0.21021(12) 0.0197(4) Uani 1 1 d . . . . .
C7 C 0.24503(16) 0.07574(10) 0.14806(13) 0.0256(4) Uani 1 1 d . . . . .
H7 H 0.278415 0.053880 0.116090 0.031 Uiso 1 1 calc R U . . .
C8 C 0.14106(17) 0.07310(11) 0.13238(14) 0.0295(5) Uani 1 1 d . . . . .
H8 H 0.104221 0.048953 0.090342 0.035 Uiso 1 1 calc R U . . .
C9 C 0.09015(16) 0.10548(11) 0.17759(14) 0.0274(4) Uani 1 1 d . . . . .
H9 H 0.019092 0.103114 0.167093 0.033 Uiso 1 1 calc R U . . .
C10 C 0.14411(15) 0.14083(10) 0.23751(13) 0.0239(4) Uani 1 1 d . . . . .
H10 H 0.109468 0.163716 0.267578 0.029 Uiso 1 1 calc R U . . .
C11 C 0.25006(15) 0.14394(9) 0.25548(12) 0.0203(4) Uani 1 1 d . . . . .
C12 C 0.29928(16) 0.18288(10) 0.31874(13) 0.0230(4) Uani 1 1 d . . . . .
H12 H 0.260206 0.212691 0.335064 0.028 Uiso 1 1 calc R U . . .
C13 C 0.52307(17) 0.22268(11) 0.45387(15) 0.0308(5) Uani 1 1 d . . . . .
C14 C 0.6496(2) 0.26932(18) 0.5604(2) 0.0615(11) Uani 1 1 d . . . . .
H14A H 0.649842 0.296966 0.603606 0.092 Uiso 1 1 calc R U . . .
H14B H 0.688884 0.286212 0.526418 0.092 Uiso 1 1 calc R U . . .
H14C H 0.679480 0.231448 0.582246 0.092 Uiso 1 1 calc R U . . .
S2 S 0.30303(4) 0.34164(3) 0.49881(3) 0.02467(12) Uani 1 1 d . . . . .
F22 F 0.42724(16) 0.41247(13) 0.45399(18) 0.0877(9) Uani 1 1 d . . . . .
F23 F 0.27276(18) 0.43917(10) 0.41622(18) 0.0840(9) Uani 1 1 d . . . . .
F24 F 0.3574(2) 0.45082(10) 0.5380(2) 0.0945(10) Uani 1 1 d . . . . .
O2 O 0.21241(14) 0.35319(11) 0.52113(12) 0.0433(5) Uani 1 1 d . . . . .
O3 O 0.38738(13) 0.32191(8) 0.56173(10) 0.0323(4) Uani 1 1 d . . . . .
O4 O 0.29058(15) 0.30907(9) 0.42628(11) 0.0384(4) Uani 1 1 d . . . . .
C15 C 0.3419(2) 0.41491(15) 0.4756(3) 0.0562(9) Uani 1 1 d . . . . .
O5 O 0.500000 0.11045(12) 0.750000 0.0522(8) Uani 1 2 d S T P . .
C16 C 0.4805(3) 0.14730(13) 0.68114(18) 0.0501(8) Uani 1 1 d . . . . .
H16A H 0.409340 0.143763 0.650805 0.060 Uiso 1 1 calc R U . . .
H16B H 0.523737 0.135506 0.646641 0.060 Uiso 1 1 calc R U . . .
C17 C 0.5034(5) 0.20964(15) 0.7099(2) 0.0782(15) Uani 1 1 d . . . . .
H17A H 0.571692 0.221287 0.707226 0.094 Uiso 1 1 calc R U . . .
H17B H 0.454263 0.237723 0.677587 0.094 Uiso 1 1 calc R U . . .
O6A O 0.2922(7) 0.3130(4) 0.2331(5) 0.1113(14) Uiso 0.5 1 d D . P A 1
C18A C 0.2679(13) 0.3763(9) 0.2247(8) 0.1113(14) Uiso 0.5 1 d D . P A 1
H18A H 0.315491 0.399319 0.266114 0.134 Uiso 0.5 1 calc R U P A 1
H18B H 0.199006 0.383263 0.229879 0.134 Uiso 0.5 1 calc R U P A 1
C19A C 0.2755(12) 0.3945(6) 0.1464(9) 0.1113(14) Uiso 0.5 1 d D . P A 1
H19A H 0.295439 0.436651 0.144604 0.134 Uiso 0.5 1 calc R U P A 1
H19B H 0.213378 0.386464 0.104449 0.134 Uiso 0.5 1 calc R U P A 1
C20A C 0.3628(11) 0.3502(7) 0.1443(9) 0.1113(14) Uiso 0.5 1 d D . P A 1
H20A H 0.348273 0.330080 0.092380 0.134 Uiso 0.5 1 calc R U P A 1
H20B H 0.426731 0.372275 0.151930 0.134 Uiso 0.5 1 calc R U P A 1
C21A C 0.3715(11) 0.3067(6) 0.2065(9) 0.1113(14) Uiso 0.5 1 d D . P A 1
H21A H 0.374180 0.266017 0.185565 0.134 Uiso 0.5 1 calc R U P A 1
H21B H 0.433322 0.313636 0.249212 0.134 Uiso 0.5 1 calc R U P A 1
O6B O 0.3476(13) 0.4356(8) 0.2284(10) 0.1113(14) Uiso 0.25 1 d D . P B 2
C18B C 0.289(2) 0.3845(18) 0.2338(14) 0.1113(14) Uiso 0.25 1 d D . P B 2
H18C H 0.236104 0.394430 0.260214 0.134 Uiso 0.25 1 calc R U P B 2
H18D H 0.332338 0.352925 0.264611 0.134 Uiso 0.25 1 calc R U P B 2
C19B C 0.2454(18) 0.3646(12) 0.1540(14) 0.1113(14) Uiso 0.25 1 d D . P B 2
H19C H 0.174363 0.377188 0.134886 0.134 Uiso 0.25 1 calc R U P B 2
H19D H 0.249786 0.320923 0.149268 0.134 Uiso 0.25 1 calc R U P B 2
C20B C 0.315(2) 0.3978(13) 0.1086(13) 0.1113(14) Uiso 0.25 1 d D . P B 2
H20C H 0.352273 0.368569 0.085220 0.134 Uiso 0.25 1 calc R U P B 2
H20D H 0.273325 0.422495 0.065607 0.134 Uiso 0.25 1 calc R U P B 2
C21B C 0.3842(18) 0.4351(12) 0.1654(13) 0.1113(14) Uiso 0.25 1 d D . P B 2
H21C H 0.452795 0.418095 0.178513 0.134 Uiso 0.25 1 calc R U P B 2
H21D H 0.386340 0.475730 0.144371 0.134 Uiso 0.25 1 calc R U P B 2
O6C O 0.4048(14) 0.3463(9) 0.1419(11) 0.1113(14) Uiso 0.25 1 d D . P C 3
C18C C 0.4124(19) 0.3239(11) 0.2168(15) 0.1113(14) Uiso 0.25 1 d D . P C 3
H18E H 0.479445 0.332497 0.252345 0.134 Uiso 0.25 1 calc R U P C 3
H18F H 0.401410 0.280433 0.214916 0.134 Uiso 0.25 1 calc R U P C 3
C19C C 0.334(2) 0.3542(11) 0.2433(14) 0.1113(14) Uiso 0.25 1 d D . P C 3
H19E H 0.357947 0.366288 0.299368 0.134 Uiso 0.25 1 calc R U P C 3
H19F H 0.273364 0.329401 0.235896 0.134 Uiso 0.25 1 calc R U P C 3
C20C C 0.316(2) 0.4095(11) 0.1864(16) 0.1113(14) Uiso 0.25 1 d D . P C 3
H20E H 0.243183 0.418134 0.168349 0.134 Uiso 0.25 1 calc R U P C 3
H20F H 0.350306 0.444852 0.214528 0.134 Uiso 0.25 1 calc R U P C 3
C21C C 0.355(2) 0.3962(11) 0.1191(14) 0.1113(14) Uiso 0.25 1 d D . P C 3
H21E H 0.300181 0.390318 0.070597 0.134 Uiso 0.25 1 calc R U P C 3
H21F H 0.400209 0.428121 0.109994 0.134 Uiso 0.25 1 calc R U P C 3

loop_
_atom_site_aniso_label
_atom_site_aniso_U_11
_atom_site_aniso_U_22
_atom_site_aniso_U_33
_atom_site_aniso_U_23
_atom_site_aniso_U_13
_atom_site_aniso_U_12
Ti1 0.01611(16) 0.02217(18) 0.01851(17) -0.00096(13) 0.00752(12) -0.00023(12)
S1 0.0175(2) 0.0480(4) 0.0536(4) -0.0293(3) 0.0135(2) -0.0054(2)
O1 0.0149(6) 0.0224(7) 0.0202(6) -0.0006(5) 0.0073(5) -0.0011(5)
N1 0.0203(8) 0.0242(8) 0.0225(8) -0.0048(6) 0.0092(7) -0.0014(6)
N2 0.0201(8) 0.0322(10) 0.0329(10) -0.0137(8) 0.0087(7) 0.0003(7)
N3 0.0202(9) 0.0466(13) 0.0457(13) -0.0251(10) 0.0103(9) -0.0017(9)
C1 0.0312(11) 0.0237(10) 0.0321(11) 0.0061(8) 0.0116(9) -0.0025(8)
C2 0.0242(10) 0.0310(11) 0.0312(11) 0.0093(9) 0.0128(9) 0.0001(8)
C3 0.0297(11) 0.0391(12) 0.0222(10) 0.0057(9) 0.0117(8) 0.0034(9)
C4 0.0266(11) 0.0405(13) 0.0265(11) 0.0106(9) 0.0068(9) 0.0049(9)
C5 0.0305(11) 0.0270(11) 0.0355(12) 0.0106(9) 0.0168(9) 0.0051(9)
C6 0.0171(8) 0.0216(9) 0.0221(9) 0.0028(7) 0.0082(7) 0.0003(7)
C7 0.0213(9) 0.0301(11) 0.0268(10) -0.0056(8) 0.0086(8) -0.0025(8)
C8 0.0200(10) 0.0365(12) 0.0320(11) -0.0064(9) 0.0066(8) -0.0054(9)
C9 0.0163(9) 0.0336(11) 0.0327(11) 0.0014(9) 0.0072(8) -0.0012(8)
C10 0.0180(9) 0.0299(10) 0.0257(10) 0.0037(8) 0.0088(7) 0.0031(8)
C11 0.0175(8) 0.0232(9) 0.0213(9) 0.0025(7) 0.0074(7) 0.0009(7)
C12 0.0209(9) 0.0243(10) 0.0259(10) -0.0011(8) 0.0097(8) 0.0017(7)
C13 0.0210(10) 0.0371(12) 0.0376(12) -0.0151(10) 0.0135(9) -0.0054(9)
C14 0.0220(12) 0.079(2) 0.079(2) -0.055(2) 0.0061(13) -0.0047(13)
S2 0.0205(2) 0.0288(3) 0.0267(3) 0.0009(2) 0.00976(19) 0.00421(19)
F22 0.0419(11) 0.1009(19) 0.122(2) 0.0617(17) 0.0242(13) -0.0115(12)
F23 0.0587(13) 0.0561(13) 0.125(2) 0.0544(14) 0.0024(14) 0.0080(10)
F24 0.0824(18) 0.0381(11) 0.144(3) -0.0242(14) -0.0056(17) -0.0053(11)
O2 0.0269(9) 0.0656(14) 0.0425(11) 0.0007(10) 0.0180(8) 0.0111(9)
O3 0.0287(8) 0.0399(9) 0.0275(8) 0.0002(7) 0.0057(7) 0.0089(7)
O4 0.0380(10) 0.0454(11) 0.0281(9) -0.0061(8) 0.0020(7) 0.0161(8)
C15 0.0381(15) 0.0408(16) 0.085(3) 0.0191(17) 0.0083(16) 0.0000(13)
O5 0.090(3) 0.0267(13) 0.0347(15) 0.000 0.0070(15) 0.000
C16 0.076(2) 0.0349(14) 0.0318(13) 0.0013(11) 0.0003(14) 0.0029(14)
C17 0.157(5) 0.0311(16) 0.0440(19) 0.0045(13) 0.021(2) 0.007(2)

loop_
_atom_type_symbol
_atom_type_description
_atom_type_scat_dispersion_real
_atom_type_scat_dispersion_imag
_atom_type_scat_source
C C 0.0033 0.0016 'International Tables Vol C Tables 4.2.6.8 and 6.1.1.4'
H H 0.0000 0.0000 'International Tables Vol C Tables 4.2.6.8 and 6.1.1.4'
F F 0.0171 0.0103 'International Tables Vol C Tables 4.2.6.8 and 6.1.1.4'
N N 0.0061 0.0033 'International Tables Vol C Tables 4.2.6.8 and 6.1.1.4'
O O 0.0106 0.0060 'International Tables Vol C Tables 4.2.6.8 and 6.1.1.4'
S S 0.1246 0.1234 'International Tables Vol C Tables 4.2.6.8 and 6.1.1.4'
Ti Ti 0.2776 0.4457 'International Tables Vol C Tables 4.2.6.8 and 6.1.1.4'

loop_
_geom_angle_atom_site_label_1
_geom_angle_atom_site_label_2
_geom_angle_atom_site_label_3
_geom_angle
_geom_angle_site_symmetry_1
_geom_angle_site_symmetry_3
_geom_angle_publ_flag
O1 Ti1 O1 77.83(6) . 2_655 ?
O1 Ti1 N1 81.00(6) . . ?
O1 Ti1 N1 126.82(6) 2_655 . ?
O1 Ti1 C3 129.74(7) . . ?
O1 Ti1 C3 142.04(7) 2_655 . ?
N1 Ti1 C3 87.19(8) . . ?
O1 Ti1 C2 94.84(7) . . ?
O1 Ti1 C2 144.65(7) 2_655 . ?
N1 Ti1 C2 84.95(8) . . ?
C3 Ti1 C2 35.24(8) . . ?
O1 Ti1 C4 140.40(8) . . ?
O1 Ti1 C4 106.54(7) 2_655 . ?
N1 Ti1 C4 120.41(8) . . ?
C3 Ti1 C4 35.56(8) . . ?
C2 Ti1 C4 58.38(8) . . ?
O1 Ti1 C1 83.54(7) . . ?
O1 Ti1 C1 110.02(7) 2_655 . ?
N1 Ti1 C1 115.29(7) . . ?
C3 Ti1 C1 58.12(9) . . ?
C2 Ti1 C1 34.68(8) . . ?
C4 Ti1 C1 57.63(9) . . ?
O1 Ti1 C5 107.78(8) . . ?
O1 Ti1 C5 91.36(7) 2_655 . ?
N1 Ti1 C5 141.70(7) . . ?
C3 Ti1 C5 58.08(8) . . ?
C2 Ti1 C5 57.62(8) . . ?
C4 Ti1 C5 34.44(9) . . ?
C1 Ti1 C5 34.35(8) . . ?
O1 Ti1 S1 134.46(5) . . ?
O1 Ti1 S1 84.33(4) 2_655 . ?
N1 Ti1 S1 76.95(5) . . ?
C3 Ti1 S1 88.53(7) . . ?
C2 Ti1 S1 121.89(6) . . ?
C4 Ti1 S1 84.79(7) . . ?
C1 Ti1 S1 141.97(6) . . ?
C5 Ti1 S1 114.25(7) . . ?
O1 Ti1 Ti1 39.13(4) . 2_655 ?
O1 Ti1 Ti1 38.78(4) 2_655 2_655 ?
N1 Ti1 Ti1 108.17(5) . 2_655 ?
C3 Ti1 Ti1 154.73(7) . 2_655 ?
C2 Ti1 Ti1 124.08(6) . 2_655 ?
C4 Ti1 Ti1 130.93(6) . 2_655 ?
C1 Ti1 Ti1 96.74(6) . 2_655 ?
C5 Ti1 Ti1 100.27(6) . 2_655 ?
S1 Ti1 Ti1 114.02(2) . 2_655 ?
C13 S1 Ti1 99.09(8) . . ?
C6 O1 Ti1 123.75(12) . . ?
C6 O1 Ti1 134.04(13) . 2_655 ?
Ti1 O1 Ti1 102.09(6) . 2_655 ?
C12 N1 N2 114.44(18) . . ?
C12 N1 Ti1 125.16(15) . . ?
N2 N1 Ti1 119.66(14) . . ?
C13 N2 N1 119.91(19) . . ?
C13 N2 H2 123(3) . . ?
N1 N2 H2 117(3) . . ?
C13 N3 C14 123.2(2) . . ?
C13 N3 H3 118(3) . . ?
C14 N3 H3 118(3) . . ?
C5 C1 C2 107.9(2) . . ?
C5 C1 Ti1 72.88(13) . . ?
C2 C1 Ti1 70.94(13) . . ?
C5 C1 H1 126.1 . . ?
C2 C1 H1 126.1 . . ?
Ti1 C1 H1 121.8 . . ?
C3 C2 C1 108.1(2) . . ?
C3 C2 Ti1 70.99(13) . . ?
C1 C2 Ti1 74.38(12) . . ?
C3 C2 H2A 126.0 . . ?
C1 C2 H2A 126.0 . . ?
Ti1 C2 H2A 120.4 . . ?
C2 C3 C4 107.9(2) . . ?
C2 C3 Ti1 73.78(12) . . ?
C4 C3 Ti1 73.72(13) . . ?
C2 C3 H3A 126.1 . . ?
C4 C3 H3A 126.1 . . ?
Ti1 C3 H3A 118.4 . . ?
C5 C4 C3 107.7(2) . . ?
C5 C4 Ti1 74.44(13) . . ?
C3 C4 Ti1 70.72(13) . . ?
C5 C4 H4 126.1 . . ?
C3 C4 H4 126.1 . . ?
Ti1 C4 H4 120.5 . . ?
C4 C5 C1 108.4(2) . . ?
C4 C5 Ti1 71.12(14) . . ?
C1 C5 Ti1 72.77(13) . . ?
C4 C5 H5 125.8 . . ?
C1 C5 H5 125.8 . . ?
Ti1 C5 H5 122.0 . . ?
O1 C6 C7 120.52(18) . . ?
O1 C6 C11 120.51(18) . . ?
C7 C6 C11 118.97(18) . . ?
C8 C7 C6 120.7(2) . . ?
C8 C7 H7 119.6 . . ?
C6 C7 H7 119.6 . . ?
C7 C8 C9 120.8(2) . . ?
C7 C8 H8 119.6 . . ?
C9 C8 H8 119.6 . . ?
C10 C9 C8 119.1(2) . . ?
C10 C9 H9 120.5 . . ?
C8 C9 H9 120.5 . . ?
C9 C10 C11 121.5(2) . . ?
C9 C10 H10 119.3 . . ?
C11 C10 H10 119.3 . . ?
C6 C11 C10 118.94(19) . . ?
C6 C11 C12 123.98(18) . . ?
C10 C11 C12 117.07(18) . . ?
N1 C12 C11 123.64(19) . . ?
N1 C12 H12 118.2 . . ?
C11 C12 H12 118.2 . . ?
N3 C13 N2 116.7(2) . . ?
N3 C13 S1 122.85(19) . . ?
N2 C13 S1 120.41(17) . . ?
N3 C14 H14A 109.5 . . ?
N3 C14 H14B 109.5 . . ?
H14A C14 H14B 109.5 . . ?
N3 C14 H14C 109.5 . . ?
H14A C14 H14C 109.5 . . ?
H14B C14 H14C 109.5 . . ?
O2 S2 O4 115.07(13) . . ?
O2 S2 O3 115.67(11) . . ?
O4 S2 O3 113.87(11) . . ?
O2 S2 C15 103.13(15) . . ?
O4 S2 C15 103.83(17) . . ?
O3 S2 C15 102.95(14) . . ?
F22 C15 F23 107.5(3) . . ?
F22 C15 F24 107.2(3) . . ?
F23 C15 F24 108.9(3) . . ?
F22 C15 S2 111.2(2) . . ?
F23 C15 S2 110.8(2) . . ?
F24 C15 S2 111.1(3) . . ?
C16 O5 C16 109.2(3) . 2_656 ?
O5 C16 C17 106.4(2) . . ?
O5 C16 H16A 110.5 . . ?
C17 C16 H16A 110.5 . . ?
O5 C16 H16B 110.5 . . ?
C17 C16 H16B 110.5 . . ?
H16A C16 H16B 108.6 . . ?
C17 C17 C16 105.6(2) 2_656 . ?
C17 C17 H17A 110.6 2_656 . ?
C16 C17 H17A 110.6 . . ?
C17 C17 H17B 110.6 2_656 . ?
C16 C17 H17B 110.6 . . ?
H17A C17 H17B 108.8 . . ?
C21A O6A C18A 105.1(10) . . ?
O6A C18A C19A 107.3(12) . . ?
O6A C18A H18A 110.2 . . ?
C19A C18A H18A 110.2 . . ?
O6A C18A H18B 110.2 . . ?
C19A C18A H18B 110.2 . . ?
H18A C18A H18B 108.5 . . ?
C18A C19A C20A 94.9(12) . . ?
C18A C19A H19A 112.7 . . ?
C20A C19A H19A 112.7 . . ?
C18A C19A H19B 112.7 . . ?
C20A C19A H19B 112.7 . . ?
H19A C19A H19B 110.2 . . ?
C21A C20A C19A 109.0(11) . . ?
C21A C20A H20A 109.9 . . ?
C19A C20A H20A 109.9 . . ?
C21A C20A H20B 109.9 . . ?
C19A C20A H20B 109.9 . . ?
H20A C20A H20B 108.3 . . ?
O6A C21A C20A 106.4(11) . . ?
O6A C21A H21A 110.4 . . ?
C20A C21A H21A 110.4 . . ?
O6A C21A H21B 110.4 . . ?
C20A C21A H21B 110.4 . . ?
H21A C21A H21B 108.6 . . ?
C21B O6B C18B 113.0(16) . . ?
O6B C18B C19B 106.7(18) . . ?
O6B C18B H18C 110.4 . . ?
C19B C18B H18C 110.4 . . ?
O6B C18B H18D 110.4 . . ?
C19B C18B H18D 110.4 . . ?
H18C C18B H18D 108.6 . . ?
C18B C19B C20B 100.7(15) . . ?
C18B C19B H19C 111.6 . . ?
C20B C19B H19C 111.6 . . ?
C18B C19B H19D 111.6 . . ?
C20B C19B H19D 111.6 . . ?
H19C C19B H19D 109.4 . . ?
C21B C20B C19B 107.7(15) . . ?
C21B C20B H20C 110.2 . . ?
C19B C20B H20C 110.2 . . ?
C21B C20B H20D 110.2 . . ?
C19B C20B H20D 110.2 . . ?
H20C C20B H20D 108.5 . . ?
O6B C21B C20B 104.5(17) . . ?
O6B C21B H21C 110.9 . . ?
C20B C21B H21C 110.9 . . ?
O6B C21B H21D 110.9 . . ?
C20B C21B H21D 110.9 . . ?
H21C C21B H21D 108.9 . . ?
C21C O6C C18C 120.1(16) . . ?
O6C C18C C19C 104.7(16) . . ?
O6C C18C H18E 110.8 . . ?
C19C C18C H18E 110.8 . . ?
O6C C18C H18F 110.8 . . ?
C19C C18C H18F 110.8 . . ?
H18E C18C H18F 108.9 . . ?
C18C C19C C20C 100.3(16) . . ?
C18C C19C H19E 111.7 . . ?
C20C C19C H19E 111.7 . . ?
C18C C19C H19F 111.7 . . ?
C20C C19C H19F 111.7 . . ?
H19E C19C H19F 109.5 . . ?
C21C C20C C19C 108.7(16) . . ?
C21C C20C H20E 109.9 . . ?
C19C C20C H20E 109.9 . . ?
C21C C20C H20F 109.9 . . ?
C19C C20C H20F 109.9 . . ?
H20E C20C H20F 108.3 . . ?
O6C C21C C20C 101.7(17) . . ?
O6C C21C H21E 111.4 . . ?
C20C C21C H21E 111.4 . . ?
O6C C21C H21F 111.4 . . ?
C20C C21C H21F 111.4 . . ?
H21E C21C H21F 109.3 . . ?

loop_
_geom_bond_atom_site_label_1
_geom_bond_atom_site_label_2
_geom_bond_distance
_geom_bond_site_symmetry_2
_geom_bond_publ_flag
Ti1 O1 2.0482(15) . ?
Ti1 O1 2.0639(14) 2_655 ?
Ti1 N1 2.1810(18) . ?
Ti1 C3 2.307(2) . ?
Ti1 C2 2.343(2) . ?
Ti1 C4 2.346(2) . ?
Ti1 C1 2.387(2) . ?
Ti1 C5 2.389(2) . ?
Ti1 S1 2.4774(7) . ?
Ti1 Ti1 3.1977(7) 2_655 ?
S1 C13 1.705(2) . ?
O1 C6 1.360(2) . ?
N1 C12 1.295(3) . ?
N1 N2 1.374(3) . ?
N2 C13 1.342(3) . ?
N2 H2 0.77(3) . ?
N3 C13 1.319(3) . ?
N3 C14 1.451(3) . ?
N3 H3 0.72(4) . ?
C1 C5 1.410(3) . ?
C1 C2 1.411(3) . ?
C1 H1 0.9500 . ?
C2 C3 1.408(3) . ?
C2 H2A 0.9500 . ?
C3 C4 1.421(3) . ?
C3 H3A 0.9500 . ?
C4 C5 1.402(4) . ?
C4 H4 0.9500 . ?
C5 H5 0.9500 . ?
C6 C7 1.395(3) . ?
C6 C11 1.412(3) . ?
C7 C8 1.389(3) . ?
C7 H7 0.9500 . ?
C8 C9 1.394(3) . ?
C8 H8 0.9500 . ?
C9 C10 1.373(3) . ?
C9 H9 0.9500 . ?
C10 C11 1.414(3) . ?
C10 H10 0.9500 . ?
C11 C12 1.438(3) . ?
C12 H12 0.9500 . ?
C14 H14A 0.9800 . ?
C14 H14B 0.9800 . ?
C14 H14C 0.9800 . ?
S2 O2 1.4269(18) . ?
S2 O4 1.4397(19) . ?
S2 O3 1.4494(18) . ?
S2 C15 1.813(3) . ?
F22 C15 1.328(4) . ?
F23 C15 1.333(4) . ?
F24 C15 1.333(5) . ?
O5 C16 1.432(3) . ?
O5 C16 1.432(3) 2_656 ?
C16 C17 1.497(5) . ?
C16 H16A 0.9900 . ?
C16 H16B 0.9900 . ?
C17 C17 1.434(7) 2_656 ?
C17 H17A 0.9900 . ?
C17 H17B 0.9900 . ?
O6A C21A 1.303(14) . ?
O6A C18A 1.46(2) . ?
C18A C19A 1.464(16) . ?
C18A H18A 0.9900 . ?
C18A H18B 0.9900 . ?
C19A C20A 1.570(16) . ?
C19A H19A 0.9900 . ?
C19A H19B 0.9900 . ?
C20A C21A 1.449(16) . ?
C20A H20A 0.9900 . ?
C20A H20B 0.9900 . ?
C21A H21A 0.9900 . ?
C21A H21B 0.9900 . ?
O6B C21B 1.330(19) . ?
O6B C18B 1.42(3) . ?
C18B C19B 1.445(19) . ?
C18B H18C 0.9900 . ?
C18B H18D 0.9900 . ?
C19B C20B 1.58(2) . ?
C19B H19C 0.9900 . ?
C19B H19D 0.9900 . ?
C20B C21B 1.45(2) . ?
C20B H20C 0.9900 . ?
C20B H20D 0.9900 . ?
C21B H21C 0.9900 . ?
C21B H21D 0.9900 . ?
O6C C21C 1.323(19) . ?
O6C C18C 1.38(2) . ?
C18C C19C 1.45(2) . ?
C18C H18E 0.9900 . ?
C18C H18F 0.9900 . ?
C19C C20C 1.57(2) . ?
C19C H19E 0.9900 . ?
C19C H19F 0.9900 . ?
C20C C21C 1.45(2) . ?
C20C H20E 0.9900 . ?
C20C H20F 0.9900 . ?
C21C H21E 0.9900 . ?
C21C H21F 0.9900 . ?

loop_
_geom_hbond_atom_site_label_D
_geom_hbond_atom_site_label_H
_geom_hbond_atom_site_label_A
_geom_hbond_distance_DH
_geom_hbond_distance_HA
_geom_hbond_distance_DA
_geom_hbond_angle_DHA
_geom_hbond_site_symmetry_A
_geom_hbond_publ_flag
N2 H2 O4 0.77(3) 2.01(3) 2.777(3) 171(3) . yes
N3 H3 O3 0.72(4) 2.20(4) 2.909(3) 171(4) . yes

loop_
_geom_torsion_atom_site_label_1
_geom_torsion_atom_site_label_2
_geom_torsion_atom_site_label_3
_geom_torsion_atom_site_label_4
_geom_torsion
_geom_torsion_site_symmetry_1
_geom_torsion_site_symmetry_2
_geom_torsion_site_symmetry_3
_geom_torsion_site_symmetry_4
_geom_torsion_publ_flag
C12 N1 N2 C13 -177.5(2) . . . . ?
Ti1 N1 N2 C13 11.9(3) . . . . ?
C5 C1 C2 C3 0.5(3) . . . . ?
Ti1 C1 C2 C3 -63.44(16) . . . . ?
C5 C1 C2 Ti1 63.98(15) . . . . ?
C1 C2 C3 C4 -0.7(3) . . . . ?
Ti1 C2 C3 C4 -66.39(16) . . . . ?
C1 C2 C3 Ti1 65.66(16) . . . . ?
C2 C3 C4 C5 0.6(3) . . . . ?
Ti1 C3 C4 C5 -65.78(16) . . . . ?
C2 C3 C4 Ti1 66.43(16) . . . . ?
C3 C4 C5 C1 -0.3(3) . . . . ?
Ti1 C4 C5 C1 -63.64(16) . . . . ?
C3 C4 C5 Ti1 63.33(16) . . . . ?
C2 C1 C5 C4 -0.1(3) . . . . ?
Ti1 C1 C5 C4 62.58(16) . . . . ?
C2 C1 C5 Ti1 -62.72(15) . . . . ?
Ti1 O1 C6 C7 -138.12(17) . . . . ?
Ti1 O1 C6 C7 37.1(3) 2_655 . . . ?
Ti1 O1 C6 C11 41.3(2) . . . . ?
Ti1 O1 C6 C11 -143.45(16) 2_655 . . . ?
O1 C6 C7 C8 177.3(2) . . . . ?
C11 C6 C7 C8 -2.2(3) . . . . ?
C6 C7 C8 C9 1.0(4) . . . . ?
C7 C8 C9 C10 0.9(4) . . . . ?
C8 C9 C10 C11 -1.6(3) . . . . ?
O1 C6 C11 C10 -177.97(18) . . . . ?
C7 C6 C11 C10 1.4(3) . . . . ?
O1 C6 C11 C12 3.3(3) . . . . ?
C7 C6 C11 C12 -177.3(2) . . . . ?
C9 C10 C11 C6 0.4(3) . . . . ?
C9 C10 C11 C12 179.3(2) . . . . ?
N2 N1 C12 C11 -179.0(2) . . . . ?
Ti1 N1 C12 C11 -9.0(3) . . . . ?
C6 C11 C12 N1 -19.2(3) . . . . ?
C10 C11 C12 N1 162.0(2) . . . . ?
C14 N3 C13 N2 -176.7(3) . . . . ?
C14 N3 C13 S1 2.7(5) . . . . ?
N1 N2 C13 N3 -174.7(2) . . . . ?
N1 N2 C13 S1 5.9(3) . . . . ?
Ti1 S1 C13 N3 163.9(2) . . . . ?
Ti1 S1 C13 N2 -16.8(2) . . . . ?
O2 S2 C15 F22 179.4(3) . . . . ?
O4 S2 C15 F22 -60.2(3) . . . . ?
O3 S2 C15 F22 58.7(3) . . . . ?
O2 S2 C15 F23 -61.1(3) . . . . ?
O4 S2 C15 F23 59.3(3) . . . . ?
O3 S2 C15 F23 178.2(3) . . . . ?
O2 S2 C15 F24 60.1(3) . . . . ?
O4 S2 C15 F24 -179.6(2) . . . . ?
O3 S2 C15 F24 -60.6(3) . . . . ?
C16 O5 C16 C17 8.1(3) 2_656 . . . ?
O5 C16 C17 C17 -21.9(7) . . . 2_656 ?
C21A O6A C18A C19A 44.7(16) . . . . ?
O6A C18A C19A C20A -32.9(15) . . . . ?
C18A C19A C20A C21A 14.2(17) . . . . ?
C18A O6A C21A C20A -32.4(15) . . . . ?
C19A C20A C21A O6A 11.3(17) . . . . ?
C21B O6B C18B C19B -29(4) . . . . ?
O6B C18B C19B C20B 18(3) . . . . ?
C18B C19B C20B C21B -4(3) . . . . ?
C18B O6B C21B C20B 26(3) . . . . ?
C19B C20B C21B O6B -13(3) . . . . ?
C21C O6C C18C C19C 17(4) . . . . ?
O6C C18C C19C C20C -20(3) . . . . ?
C18C C19C C20C C21C 19(3) . . . . ?
C18C O6C C21C C20C -4(4) . . . . ?
C19C C20C C21C O6C -10(3) . . . . ?
